data_2220127
loop_
_publ_author_name
'Cheng, Jing'
'Ju, Guangxiu'
'Dong, Jinfeng'

_publ_section_title
;(1<i>S</i><i>R</i>,3<i>S</i><i>R</i>)-[(<i>SR</i>)-Cyano(3-phenoxyphenyl)methyl]
 3-[(<i>Z</i>)-2-chloro-3,3,3-trifluoroprop-1-enyl]-2,2-dimethylcyclopropane-1-carboxylate
;
_journal_coeditor_code CS2097
_journal_issue 12
_journal_name_full 'Acta Crystallographica Section E'
_journal_page_first o2253
_journal_paper_doi 10.1107/S1600536808034855
_journal_volume 64
_journal_year 2008
_chemical_formula_iupac 'C23 H19 Cl F3 N O3'
_chemical_formula_moiety 'C23 H19 Cl F3 N O3'
_chemical_formula_sum 'C23 H19 Cl F3 N O3'
_chemical_formula_weight 449.84
_chemical_name_systematic
;
(1<i>S</i>,3<i>S</i>)-[(<i>S</i>)-Cyano(3-phenoxyphenyl)methyl]
3-[(<i>Z</i>)-2-chloro-3,3,3-trifluoroprop-1-enyl]-2,2-\
dimethylcyclopropane-1-carboxylate
;
_space_group_IT_number 15
_symmetry_cell_setting monoclinic
_symmetry_space_group_name_Hall '-C 2yc'
_symmetry_space_group_name_H-M 'C 1 2/c 1'
_atom_sites_solution_hydrogens geom
_atom_sites_solution_primary direct
_atom_sites_solution_secondary difmap
_audit_creation_method SHELXL-97
_cell_angle_alpha 90.00
_cell_angle_beta 102.1130(10)
_cell_angle_gamma 90.00
_cell_formula_units_Z 8
_cell_length_a 34.7685(13)
_cell_length_b 7.0159(3)
_cell_length_c 18.6075(7)
_cell_measurement_reflns_used 4557
_cell_measurement_temperature 298(2)
_cell_measurement_theta_max 23.41
_cell_measurement_theta_min 2.24
_cell_volume 4437.9(3)
_computing_cell_refinement 'SAINT-Plus (Bruker, 2001)'
_computing_data_collection 'SMART (Bruker, 2001)'
_computing_data_reduction 'SAINT-Plus (Bruker, 2001)'
_computing_molecular_graphics 'PLATON (Spek, 2003)'
_computing_publication_material 'PLATON (Spek, 2003)'
_computing_structure_refinement 'SHELXL97 (Sheldrick, 2008)'
_computing_structure_solution 'SHELXS97 (Sheldrick, 2008)'
_diffrn_ambient_temperature 298(2)
_diffrn_measured_fraction_theta_full 1.000
_diffrn_measured_fraction_theta_max 1.000
_diffrn_measurement_device_type 'Bruker SMART APEX CCD area-detector'
_diffrn_measurement_method '0.3\% wide \w exposures'
_diffrn_radiation_monochromator graphite
_diffrn_radiation_source 'fine focus sealed Siemens Mo tube'
_diffrn_radiation_type 'Mo k\a'
_diffrn_radiation_wavelength 0.71073
_diffrn_reflns_av_R_equivalents 0.0397
_diffrn_reflns_av_sigmaI/netI 0.0311
_diffrn_reflns_limit_h_max 35
_diffrn_reflns_limit_h_min -42
_diffrn_reflns_limit_k_max 8
_diffrn_reflns_limit_k_min -8
_diffrn_reflns_limit_l_max 22
_diffrn_reflns_limit_l_min -22
_diffrn_reflns_number 18537
_diffrn_reflns_theta_full 26.00
_diffrn_reflns_theta_max 26.00
_diffrn_reflns_theta_min 2.24
_exptl_absorpt_coefficient_mu 0.221
_exptl_absorpt_correction_T_max 0.9571
_exptl_absorpt_correction_T_min 0.9267
_exptl_absorpt_correction_type multi-scan
_exptl_absorpt_process_details '(SADABS; Bruker, 2001)'
_exptl_crystal_colour 'light blue'
_exptl_crystal_density_diffrn 1.347
_exptl_crystal_density_method 'not measured'
_exptl_crystal_description block
_exptl_crystal_F_000 1856
_exptl_crystal_size_max 0.30
_exptl_crystal_size_mid 0.20
_exptl_crystal_size_min 0.20
_refine_diff_density_max 0.314
_refine_diff_density_min -0.311
_refine_ls_extinction_method none
_refine_ls_goodness_of_fit_ref 1.027
_refine_ls_hydrogen_treatment constr
_refine_ls_matrix_type full
_refine_ls_number_parameters 282
_refine_ls_number_reflns 4361
_refine_ls_number_restraints 0
_refine_ls_restrained_S_all 1.027
_refine_ls_R_factor_all 0.0791
_refine_ls_R_factor_gt 0.0546
_refine_ls_shift/su_max 0.001
_refine_ls_shift/su_mean 0.000
_refine_ls_structure_factor_coef Fsqd
_refine_ls_weighting_details 'calc w=1/[\s^2^(Fo^2^)+(0.1013P)^2^] where P=(Fo^2^+2Fc^2^)/3'
_refine_ls_weighting_scheme calc
_refine_ls_wR_factor_gt 0.1602
_refine_ls_wR_factor_ref 0.1743
_reflns_number_gt 2721
_reflns_number_total 4361
_reflns_threshold_expression I>2\s(I)
_cod_data_source_file cs2097.cif
_cod_data_source_block I
_cod_original_sg_symbol_H-M 'C 2/c'
_cod_database_code 2220127
_cod_database_fobs_code 2220127

loop_
_symmetry_equiv_pos_as_xyz
'x, y, z'
'-x, y, -z+1/2'
'x+1/2, y+1/2, z'
'-x+1/2, y+1/2, -z+1/2'
'-x, -y, -z'
'x, -y, z-1/2'
'-x+1/2, -y+1/2, -z'
'x+1/2, -y+1/2, z-1/2'

loop_
_atom_site_type_symbol
_atom_site_label
_atom_site_fract_x
_atom_site_fract_y
_atom_site_fract_z
_atom_site_U_iso_or_equiv
_atom_site_adp_type
_atom_site_calc_flag
_atom_site_refinement_flags
_atom_site_occupancy
C C1 0.82508(6) 0.7813(3) 0.26163(12) 0.0597(5) Uani d . 1
C C2 0.82592(6) 0.7796(3) 0.33556(12) 0.0629(6) Uani d . 1
H H2 0.8430 0.6989 0.3667 0.076 Uiso calc R 1
C C3 0.80102(8) 0.8999(4) 0.36309(14) 0.0784(7) Uani d . 1
H H3 0.8010 0.8989 0.4131 0.094 Uiso calc R 1
C C4 0.77628(9) 1.0207(4) 0.31715(18) 0.0913(8) Uani d . 1
H H4 0.7599 1.1027 0.3361 0.110 Uiso calc R 1
C C5 0.77568(8) 1.0206(4) 0.24306(17) 0.0874(8) Uani d . 1
H H5 0.7586 1.1016 0.2120 0.105 Uiso calc R 1
C C6 0.80008(7) 0.9018(3) 0.21453(13) 0.0737(7) Uani d . 1
H H6 0.7998 0.9022 0.1645 0.088 Uiso calc R 1
C C7 0.87410(7) 0.5401(3) 0.27252(10) 0.0620(6) Uani d . 1
C C8 0.86173(8) 0.3602(4) 0.28285(13) 0.0772(7) Uani d . 1
H H8 0.8359 0.3238 0.2632 0.093 Uiso calc R 1
C C9 0.88769(10) 0.2333(4) 0.32258(16) 0.0874(8) Uani d . 1
H H9 0.8797 0.1089 0.3286 0.105 Uiso calc R 1
C C10 0.92547(9) 0.2877(3) 0.35373(13) 0.0758(7) Uani d . 1
H H10 0.9427 0.2007 0.3811 0.091 Uiso calc R 1
C C11 0.93796(6) 0.4725(3) 0.34439(11) 0.0573(5) Uani d . 1
C C12 0.91198(6) 0.5985(3) 0.30277(10) 0.0559(5) Uani d . 1
H H12 0.9199 0.7221 0.2951 0.067 Uiso calc R 1
C C13 0.97833(6) 0.5304(3) 0.38318(12) 0.0702(6) Uani d . 1
H H13 0.9814 0.4949 0.4350 0.084 Uiso calc R 1
C C14 0.98580(8) 0.7324(5) 0.3802(2) 0.1129(12) Uani d . 1
C C15 1.04198(6) 0.3962(3) 0.40121(11) 0.0623(6) Uani d . 1
C C16 1.06771(6) 0.2730(3) 0.36835(11) 0.0636(6) Uani d . 1
H H16 1.0583 0.2473 0.3158 0.076 Uiso calc R 1
C C17 1.09040(6) 0.1102(3) 0.41174(12) 0.0649(6) Uani d . 1
C C18 1.11249(7) 0.2809(3) 0.39356(12) 0.0645(6) Uani d . 1
H H18 1.1265 0.2579 0.3539 0.077 Uiso calc R 1
C C19 1.08716(8) 0.0740(4) 0.48990(14) 0.0892(8) Uani d . 1
H H19A 1.1095 0.0016 0.5145 0.134 Uiso calc R 1
H H19B 1.0635 0.0040 0.4904 0.134 Uiso calc R 1
H H19C 1.0864 0.1935 0.5147 0.134 Uiso calc R 1
C C20 1.09345(9) -0.0686(4) 0.36638(17) 0.0966(9) Uani d . 1
H H20A 1.0969 -0.0324 0.3184 0.145 Uiso calc R 1
H H20B 1.0698 -0.1424 0.3619 0.145 Uiso calc R 1
H H20C 1.1156 -0.1434 0.3904 0.145 Uiso calc R 1
C C21 1.13247(7) 0.4171(3) 0.44884(12) 0.0647(6) Uani d . 1
H H21 1.1173 0.4799 0.4770 0.078 Uiso calc R 1
C C22 1.16996(7) 0.4567(3) 0.46149(12) 0.0679(6) Uani d . 1
C C23 1.18909(8) 0.6047(4) 0.51402(15) 0.0848(8) Uani d . 1
Cl Cl1 1.20240(2) 0.34527(17) 0.41744(5) 0.1270(4) Uani d . 1
F F1 1.21955(6) 0.5406(3) 0.56238(9) 0.1209(6) Uani d . 1
F F2 1.20212(7) 0.7498(3) 0.48102(12) 0.1395(8) Uani d . 1
F F3 1.16466(6) 0.6767(3) 0.55237(11) 0.1256(7) Uani d . 1
N N1 0.99126(9) 0.8901(5) 0.3787(3) 0.183(2) Uani d . 1
O O1 0.84875(5) 0.6664(3) 0.22854(8) 0.0822(5) Uani d . 1
O O2 1.00732(4) 0.4254(2) 0.35359(7) 0.0663(4) Uani d . 1
O O3 1.04889(5) 0.4637(3) 0.46189(8) 0.0848(5) Uani d . 1

loop_
_atom_site_aniso_label
_atom_site_aniso_U_11
_atom_site_aniso_U_22
_atom_site_aniso_U_33
_atom_site_aniso_U_12
_atom_site_aniso_U_13
_atom_site_aniso_U_23
C1 0.0391(11) 0.0637(13) 0.0713(13) -0.0075(10) 0.0002(10) 0.0006(10)
C2 0.0509(13) 0.0650(13) 0.0686(13) -0.0005(11) 0.0028(10) 0.0014(10)
C3 0.0761(18) 0.0697(15) 0.0884(16) 0.0005(13) 0.0146(14) -0.0031(13)
C4 0.0773(19) 0.0685(16) 0.128(2) 0.0105(14) 0.0213(17) -0.0024(17)
C5 0.0674(17) 0.0660(16) 0.119(2) 0.0060(13) -0.0019(15) 0.0178(15)
C6 0.0554(14) 0.0761(15) 0.0808(14) -0.0074(13) -0.0056(12) 0.0131(13)
C7 0.0586(14) 0.0718(15) 0.0553(11) 0.0046(11) 0.0112(10) -0.0011(10)
C8 0.0673(16) 0.0902(19) 0.0738(14) -0.0221(15) 0.0141(12) -0.0038(13)
C9 0.108(2) 0.0645(16) 0.0941(18) -0.0241(16) 0.0301(17) -0.0003(14)
C10 0.0889(19) 0.0599(15) 0.0778(14) 0.0141(14) 0.0157(14) 0.0110(12)
C11 0.0534(13) 0.0582(13) 0.0603(11) 0.0078(10) 0.0123(9) -0.0030(10)
C12 0.0518(13) 0.0520(11) 0.0639(11) 0.0010(10) 0.0120(10) 0.0011(9)
C13 0.0504(14) 0.0838(17) 0.0741(13) 0.0169(12) 0.0080(11) -0.0148(12)
C14 0.0446(15) 0.089(2) 0.198(4) 0.0039(15) 0.0085(18) -0.043(2)
C15 0.0502(13) 0.0796(15) 0.0567(12) 0.0140(11) 0.0105(10) 0.0005(11)
C16 0.0570(14) 0.0797(15) 0.0551(11) 0.0162(11) 0.0140(10) -0.0037(10)
C17 0.0475(12) 0.0663(14) 0.0805(14) 0.0074(11) 0.0129(10) 0.0040(11)
C18 0.0540(13) 0.0745(15) 0.0702(13) 0.0096(11) 0.0245(10) -0.0003(11)
C19 0.0715(17) 0.100(2) 0.0950(17) -0.0010(14) 0.0155(13) 0.0306(15)
C20 0.0759(19) 0.0710(16) 0.141(2) 0.0087(14) 0.0185(17) -0.0167(16)
C21 0.0573(15) 0.0660(14) 0.0759(13) 0.0057(11) 0.0256(11) 0.0025(11)
C22 0.0564(15) 0.0767(15) 0.0733(13) 0.0060(12) 0.0194(11) 0.0116(12)
C23 0.0679(18) 0.0958(19) 0.0901(17) -0.0137(15) 0.0157(15) 0.0084(16)
Cl1 0.0578(5) 0.2056(10) 0.1202(6) 0.0220(5) 0.0247(4) -0.0386(6)
F1 0.0990(13) 0.1413(15) 0.1050(12) -0.0063(11) -0.0183(10) 0.0062(11)
F2 0.1411(17) 0.1298(15) 0.1407(15) -0.0612(13) 0.0139(13) 0.0315(12)
F3 0.1030(14) 0.1286(15) 0.1494(15) -0.0232(11) 0.0360(12) -0.0558(12)
N1 0.075(2) 0.086(2) 0.377(6) -0.0026(17) 0.022(3) -0.054(3)
O1 0.0645(10) 0.1168(14) 0.0603(9) 0.0232(10) 0.0019(8) 0.0091(9)
O2 0.0542(9) 0.0836(11) 0.0590(8) 0.0222(8) 0.0071(7) -0.0039(7)
O3 0.0577(10) 0.1282(14) 0.0655(9) 0.0242(9) 0.0065(7) -0.0257(9)

loop_
_atom_type_symbol
_atom_type_description
_atom_type_scat_dispersion_real
_atom_type_scat_dispersion_imag
_atom_type_scat_source
C C 0.0033 0.0016 'International Tables Vol C Tables 4.2.6.8 and 6.1.1.4'
H H 0.0000 0.0000 'International Tables Vol C Tables 4.2.6.8 and 6.1.1.4'
N N 0.0061 0.0033 'International Tables Vol C Tables 4.2.6.8 and 6.1.1.4'
O O 0.0106 0.0060 'International Tables Vol C Tables 4.2.6.8 and 6.1.1.4'
F F 0.0171 0.0103 'International Tables Vol C Tables 4.2.6.8 and 6.1.1.4'
Cl Cl 0.1484 0.1585 'International Tables Vol C Tables 4.2.6.8 and 6.1.1.4'

loop_
_geom_angle_atom_site_label_1
_geom_angle_atom_site_label_2
_geom_angle_atom_site_label_3
_geom_angle
_geom_angle_publ_flag
C2 C1 C6 121.3(2) no
C2 C1 O1 123.49(19) no
C6 C1 O1 115.2(2) no
C1 C2 C3 118.9(2) no
C1 C2 H2 120.5 no
C3 C2 H2 120.5 no
C4 C3 C2 120.4(2) no
C4 C3 H3 119.8 no
C2 C3 H3 119.8 no
C3 C4 C5 120.0(3) no
C3 C4 H4 120.0 no
C5 C4 H4 120.0 no
C6 C5 C4 120.5(2) no
C6 C5 H5 119.7 no
C4 C5 H5 119.7 no
C5 C6 C1 118.8(2) no
C5 C6 H6 120.6 no
C1 C6 H6 120.6 no
C8 C7 C12 121.4(2) no
C8 C7 O1 119.6(2) no
C12 C7 O1 119.0(2) no
C7 C8 C9 119.2(2) no
C7 C8 H8 120.4 no
C9 C8 H8 120.4 no
C8 C9 C10 120.7(2) no
C8 C9 H9 119.6 no
C10 C9 H9 119.6 no
C9 C10 C11 120.2(2) no
C9 C10 H10 119.9 no
C11 C10 H10 119.9 no
C12 C11 C10 118.9(2) no
C12 C11 C13 122.4(2) no
C10 C11 C13 118.7(2) no
C11 C12 C7 119.7(2) no
C11 C12 H12 120.2 no
C7 C12 H12 120.2 no
C14 C13 O2 109.9(2) no
C14 C13 C11 114.0(2) no
O2 C13 C11 109.65(17) no
C14 C13 H13 107.7 no
O2 C13 H13 107.7 no
C11 C13 H13 107.7 no
N1 C14 C13 179.0(4) no
O3 C15 O2 122.07(19) no
O3 C15 C16 127.24(19) no
O2 C15 C16 110.69(17) no
C15 C16 C17 121.01(18) no
C15 C16 C18 121.43(18) no
C17 C16 C18 58.87(14) no
C15 C16 H16 114.7 no
C17 C16 H16 114.7 no
C18 C16 H16 114.7 no
C18 C17 C19 119.9(2) no
C18 C17 C16 60.88(14) no
C19 C17 C16 120.3(2) no
C18 C17 C20 115.7(2) no
C19 C17 C20 115.1(2) no
C16 C17 C20 114.3(2) no
C21 C18 C17 123.46(18) no
C21 C18 C16 122.67(18) no
C17 C18 C16 60.26(15) no
C21 C18 H18 113.5 no
C17 C18 H18 113.5 no
C16 C18 H18 113.5 no
C17 C19 H19A 109.5 no
C17 C19 H19B 109.5 no
H19A C19 H19B 109.5 no
C17 C19 H19C 109.5 no
H19A C19 H19C 109.5 no
H19B C19 H19C 109.5 no
C17 C20 H20A 109.5 no
C17 C20 H20B 109.5 no
H20A C20 H20B 109.5 no
C17 C20 H20C 109.5 no
H20A C20 H20C 109.5 no
H20B C20 H20C 109.5 no
C22 C21 C18 124.9(2) no
C22 C21 H21 117.5 no
C18 C21 H21 117.5 no
C21 C22 C23 124.1(2) no
C21 C22 Cl1 123.29(19) no
C23 C22 Cl1 112.62(18) no
F1 C23 F2 106.1(2) no
F1 C23 F3 106.1(2) no
F2 C23 F3 106.3(3) no
F1 C23 C22 113.3(2) no
F2 C23 C22 112.6(2) no
F3 C23 C22 111.9(2) no
C1 O1 C7 118.18(16) no
C15 O2 C13 115.04(15) no

loop_
_geom_bond_atom_site_label_1
_geom_bond_atom_site_label_2
_geom_bond_distance
_geom_bond_publ_flag
C1 C2 1.370(3) no
C1 C6 1.385(3) no
C1 O1 1.386(3) no
C2 C3 1.382(3) no
C2 H2 0.9300 no
C3 C4 1.371(4) no
C3 H3 0.9300 no
C4 C5 1.374(4) no
C4 H4 0.9300 no
C5 C6 1.373(4) no
C5 H5 0.9300 no
C6 H6 0.9300 no
C7 C8 1.360(3) no
C7 C12 1.381(3) no
C7 O1 1.389(3) no
C8 C9 1.369(4) no
C8 H8 0.9300 no
C9 C10 1.374(4) no
C9 H9 0.9300 no
C10 C11 1.390(3) no
C10 H10 0.9300 no
C11 C12 1.379(3) no
C11 C13 1.494(3) no
C12 H12 0.9300 no
C13 C14 1.444(4) no
C13 O2 1.448(2) no
C13 H13 0.9800 no
C14 N1 1.124(4) no
C15 O3 1.201(2) no
C15 O2 1.353(2) no
C15 C16 1.467(3) no
C16 C17 1.521(3) no
C16 C18 1.530(3) no
C16 H16 0.9800 no
C17 C18 1.499(3) no
C17 C19 1.504(3) no
C17 C20 1.528(3) no
C18 C21 1.468(3) no
C18 H18 0.9800 no
C19 H19A 0.9600 no
C19 H19B 0.9600 no
C19 H19C 0.9600 no
C20 H20A 0.9600 no
C20 H20B 0.9600 no
C20 H20C 0.9600 no
C21 C22 1.305(3) no
C21 H21 0.9300 no
C22 C23 1.485(4) no
C22 Cl1 1.716(2) no
C23 F1 1.317(3) no
C23 F2 1.317(3) no
C23 F3 1.319(3) no

loop_
_geom_hbond_atom_site_label_D
_geom_hbond_atom_site_label_H
_geom_hbond_atom_site_label_A
_geom_hbond_site_symmetry_A
_geom_hbond_distance_DH
_geom_hbond_distance_HA
_geom_hbond_distance_DA
_geom_hbond_angle_DHA
_geom_hbond_publ_flag
C13 H13 O3 5_766 0.98 2.39 3.218(3) 142 yes
C21 H21 O3 . 0.93 2.34 2.984(3) 126 yes
C19 H19C O3 . 0.96 2.39 3.037(3) 124 yes
C21 H21 F3 . 0.93 2.370 2.716(2) 102 yes
C5 H5 Cg1 4_655 0.93 2.94 3.7210(10) 142.80(10) yes
C9 H9 Cg1 1_545 0.93 ? 3.7680(10) 134.00(10) yes

loop_
_geom_torsion_atom_site_label_1
_geom_torsion_atom_site_label_2
_geom_torsion_atom_site_label_3
_geom_torsion_atom_site_label_4
_geom_torsion
_geom_torsion_publ_flag
C6 C1 C2 C3 0.5(3) no
O1 C1 C2 C3 -179.9(2) no
C1 C2 C3 C4 -0.9(4) no
C2 C3 C4 C5 1.0(4) no
C3 C4 C5 C6 -0.8(4) no
C4 C5 C6 C1 0.4(4) no
C2 C1 C6 C5 -0.3(3) no
O1 C1 C6 C5 -179.9(2) no
C12 C7 C8 C9 -1.6(3) no
O1 C7 C8 C9 176.0(2) no
C7 C8 C9 C10 2.0(4) no
C8 C9 C10 C11 -0.8(4) no
C9 C10 C11 C12 -0.8(3) no
C9 C10 C11 C13 175.9(2) no
C10 C11 C12 C7 1.2(3) no
C13 C11 C12 C7 -175.40(18) no
C8 C7 C12 C11 0.0(3) no
O1 C7 C12 C11 -177.66(17) no
C12 C11 C13 C14 6.9(3) no
C10 C11 C13 C14 -169.7(2) no
C12 C11 C13 O2 -116.8(2) no
C10 C11 C13 O2 66.6(3) no
O3 C15 C16 C17 43.6(4) no
O2 C15 C16 C17 -135.4(2) no
O3 C15 C16 C18 -26.5(4) no
O2 C15 C16 C18 154.5(2) no
C15 C16 C17 C18 -110.3(2) no
C15 C16 C17 C19 -0.7(3) no
C18 C16 C17 C19 109.6(2) no
C15 C16 C17 C20 142.7(2) no
C18 C16 C17 C20 -107.0(2) no
C19 C17 C18 C21 1.4(3) no
C16 C17 C18 C21 111.6(2) no
C20 C17 C18 C21 -143.6(2) no
C19 C17 C18 C16 -110.2(2) no
C20 C17 C18 C16 104.8(2) no
C15 C16 C18 C21 -3.2(3) no
C17 C16 C18 C21 -112.8(2) no
C15 C16 C18 C17 109.7(2) no
C17 C18 C21 C22 121.1(3) no
C16 C18 C21 C22 -165.3(2) no
C18 C21 C22 C23 175.5(2) no
C18 C21 C22 Cl1 -3.1(3) no
C21 C22 C23 F1 127.1(3) no
Cl1 C22 C23 F1 -54.1(3) no
C21 C22 C23 F2 -112.6(3) no
Cl1 C22 C23 F2 66.2(3) no
C21 C22 C23 F3 7.1(3) no
Cl1 C22 C23 F3 -174.13(19) no
C2 C1 O1 C7 1.3(3) no
C6 C1 O1 C7 -179.1(2) no
C8 C7 O1 C1 90.7(2) no
C12 C7 O1 C1 -91.6(2) no
O3 C15 O2 C13 -4.7(3) no
C16 C15 O2 C13 174.40(18) no
C14 C13 O2 C15 82.4(3) no
C11 C13 O2 C15 -151.59(19) no

loop_
_cod_related_entry_id
_cod_related_entry_database
_cod_related_entry_code
1 ChemSpider 4445166
